data_7708189
loop_
_publ_author_name
'Guo, Zhilin'
'You, Maolin'
'Deng, Yi-Fei'
'Liu, Qiang'
'Meng, Yin-Shan'
'Pikramenou, Zoe'
'Zhang, Yuan-Zhu'

_publ_section_title
;
 An azido-bridged [FeII4] grid-like molecule showing spin crossover
 behaviour
;
_journal_name_full 'Dalton Transactions'
_journal_paper_doi 10.1039/D1DT01908B
_journal_year 2021
_chemical_formula_moiety 'C56 H40 Fe4 N28, 4(C24 H20 B), C4 H6 N2'
_chemical_formula_sum 'C156 H126 B4 Fe4 N30'
_chemical_formula_weight 2687.50
_space_group_crystal_system tetragonal
_space_group_IT_number 88
_space_group_name_Hall '-I 4ad'
_space_group_name_H-M_alt 'I 41/a :2'
_atom_sites_solution_hydrogens geom
_atom_sites_solution_primary dual
_audit_creation_date 2020-07-02
_audit_creation_method
;
Olex2 1.2
(compiled 2018.05.29 svn.r3508 for OlexSys, GUI svn.r5506)
;
_audit_update_record
;
2021-04-18 deposited with the CCDC.	2021-09-03 downloaded from the CCDC.
;
_cell_angle_alpha 90
_cell_angle_beta 90
_cell_angle_gamma 90
_cell_formula_units_Z 4
_cell_length_a 17.4466(3)
_cell_length_b 17.4466(3)
_cell_length_c 43.6969(13)
_cell_measurement_reflns_used 5393
_cell_measurement_temperature 300(2)
_cell_measurement_theta_max 62.53
_cell_measurement_theta_min 3.95
_cell_volume 13300.6(5)
_computing_cell_refinement 'SAINT V8.40A (?, 2016)'
_computing_data_reduction 'SAINT V8.40A (?, 2016)'
_computing_molecular_graphics 'Olex2 (Dolomanov et al., 2009)'
_computing_publication_material 'Olex2 (Dolomanov et al., 2009)'
_computing_structure_refinement 'ShelXL (Sheldrick, 2015)'
_computing_structure_solution 'ShelXT (Sheldrick, 2015)'
_diffrn_ambient_temperature 300.0
_diffrn_measured_fraction_theta_full 0.996
_diffrn_measured_fraction_theta_max 0.996
_diffrn_measurement_device_type 'Bruker APEX-II CCD'
_diffrn_measurement_method '\f and \w scans'
_diffrn_radiation_type CuK\a
_diffrn_radiation_wavelength 1.54178
_diffrn_reflns_av_R_equivalents 0.0622
_diffrn_reflns_av_unetI/netI 0.0590
_diffrn_reflns_Laue_measured_fraction_full 0.996
_diffrn_reflns_Laue_measured_fraction_max 0.996
_diffrn_reflns_limit_h_max 8
_diffrn_reflns_limit_h_min -20
_diffrn_reflns_limit_k_max 18
_diffrn_reflns_limit_k_min -15
_diffrn_reflns_limit_l_max 51
_diffrn_reflns_limit_l_min -47
_diffrn_reflns_number 26215
_diffrn_reflns_point_group_measured_fraction_full 0.996
_diffrn_reflns_point_group_measured_fraction_max 0.996
_diffrn_reflns_theta_full 65.150
_diffrn_reflns_theta_max 65.150
_diffrn_reflns_theta_min 3.953
_diffrn_standards_number 0
_exptl_absorpt_coefficient_mu 3.954
_exptl_absorpt_correction_T_max 0.1621
_exptl_absorpt_correction_T_min 0.0471
_exptl_absorpt_correction_type multi-scan
_exptl_absorpt_process_details
'SADABS-2016/2 (Bruker,2016/2) was used for absorption correction. wR2(int) was 0.1266 before and 0.0671 after correction. The Ratio of minimum to maximum transmission is 0.2906. The \l/2 correction factor is Not present.'
_exptl_crystal_colour 'dark black'
_exptl_crystal_colour_modifier dark
_exptl_crystal_colour_primary black
_exptl_crystal_density_diffrn 1.342
_exptl_crystal_description block
_exptl_crystal_F_000 5584
_exptl_crystal_size_max 0.25
_exptl_crystal_size_mid 0.25
_exptl_crystal_size_min 0.2
_refine_diff_density_max 0.281
_refine_diff_density_min -0.194
_refine_diff_density_rms 0.039
_refine_ls_extinction_method none
_refine_ls_goodness_of_fit_ref 1.025
_refine_ls_hydrogen_treatment constr
_refine_ls_matrix_type full
_refine_ls_number_parameters 434
_refine_ls_number_reflns 5667
_refine_ls_number_restraints 7
_refine_ls_restrained_S_all 1.024
_refine_ls_R_factor_all 0.0782
_refine_ls_R_factor_gt 0.0493
_refine_ls_shift/su_max 0.003
_refine_ls_shift/su_mean 0.000
_refine_ls_structure_factor_coef Fsqd
_refine_ls_weighting_details 'w=1/[\s^2^(Fo^2^)+(0.0742P)^2^+2.2410P] where P=(Fo^2^+2Fc^2^)/3'
_refine_ls_weighting_scheme calc
_refine_ls_wR_factor_gt 0.1301
_refine_ls_wR_factor_ref 0.1478
_reflns_Friedel_coverage 0.000
_reflns_number_gt 3785
_reflns_number_total 5667
_reflns_threshold_expression 'I > 2\s(I)'
_cod_data_source_file d1dt01908b2.cif
_cod_data_source_block 300k
_cod_original_cell_volume 13300.6(6)
_cod_original_sg_symbol_H-M 'I 41/a'
_cod_database_code 7708189
_shelx_shelxl_version_number 2018/1
_shelx_space_group_comment
;
The symmetry employed for this shelxl refinement is uniquely defined
by the following loop, which should always be used as a source of
symmetry information in preference to the above space-group names.
They are only intended as comments.
;
_shelx_estimated_absorpt_t_max 0.505
_shelx_estimated_absorpt_t_min 0.438
_olex2_refinement_description
;
1. Fixed Uiso
 At 1.2 times of:
  All C(H) groups
 At 1.5 times of:
  All C(H,H,H) groups
2. Rigid bond restraints
 N5, N6
 with sigma for 1-2 distances of 0.04 and sigma for 1-3 distances of 0.08
3. Uiso/Uaniso restraints and constraints
N5 \\sim N6: within 2A with sigma of 0.01 and sigma for terminal atoms of 0.02
Uanis(N5) = Uanis(N6)
4. Others
 Fixed Sof: H39A(0.5) H39B(0.5) H39C(0.5)
5.a Aromatic/amide H refined with riding coordinates:
 C7(H7), C8(H8), C19(H19), C34(H34), C20(H20), C16(H16), C38(H38), C14(H14),
 C32(H32), C22(H22), C17(H17), C4(H4), C35(H35), C36(H36), C1(H1), C18(H18),
 C26(H26), C28(H28), C29(H29), C11(H11), C31(H31), C3(H3), C24(H24), C37(H37),
 C25(H25), C30(H30), C12(H12), C13(H13), C23(H23), C2(H2)
5.b Idealised Me refined as rotating group:
 C39(H39A,H39B,H39C)
;
_olex2_submission_special_instructions 'No special instructions were received'

loop_
_space_group_symop_operation_xyz
'x, y, z'
'-x+1/2, -y, z+1/2'
'-y+3/4, x+1/4, z+1/4'
'y+3/4, -x+3/4, z+3/4'
'x+1/2, y+1/2, z+1/2'
'-x+1, -y+1/2, z+1'
'-y+5/4, x+3/4, z+3/4'
'y+5/4, -x+5/4, z+5/4'
'-x, -y, -z'
'x-1/2, y, -z-1/2'
'y-3/4, -x-1/4, -z-1/4'
'-y-3/4, x-3/4, -z-3/4'
'-x+1/2, -y+1/2, -z+1/2'
'x, y+1/2, -z'
'y-1/4, -x+1/4, -z+1/4'
'-y-1/4, x-1/4, -z-1/4'

loop_
_atom_site_label
_atom_site_type_symbol
_atom_site_fract_x
_atom_site_fract_y
_atom_site_fract_z
_atom_site_U_iso_or_equiv
_atom_site_adp_type
_atom_site_occupancy
_atom_site_site_symmetry_order
_atom_site_calc_flag
_atom_site_refinement_flags_posn
_atom_site_refinement_flags_adp
_atom_site_refinement_flags_occupancy
_atom_site_disorder_assembly
_atom_site_disorder_group
Fe1 Fe 0.53457(3) 0.38957(3) 0.37668(2) 0.07021(18) Uani 1 1 d . . . . .
N3 N 0.66910(14) 0.30349(14) 0.40534(6) 0.0728(6) Uani 1 1 d . . . . .
N2 N 0.62965(14) 0.36921(14) 0.40656(6) 0.0716(6) Uani 1 1 d . . . . .
N5 N 0.44965(15) 0.32930(16) 0.39954(7) 0.0837(5) Uani 1 1 d . U . . .
N1 N 0.53358(15) 0.48359(15) 0.40849(6) 0.0811(7) Uani 1 1 d . . . . .
N6 N 0.43917(15) 0.33279(15) 0.42678(7) 0.0837(5) Uani 1 1 d . U . . .
N4 N 0.72638(15) 0.16543(15) 0.40304(6) 0.0817(7) Uani 1 1 d . . . . .
C6 C 0.64418(17) 0.42191(18) 0.42814(7) 0.0730(8) Uani 1 1 d . . . . .
C7 C 0.70100(19) 0.4089(2) 0.44998(8) 0.0831(9) Uani 1 1 d . . . . .
H7 H 0.711507 0.445274 0.464940 0.100 Uiso 1 1 calc R . . . .
C9 C 0.72352(17) 0.28894(18) 0.42624(7) 0.0733(8) Uani 1 1 d . . . . .
C33 C 0.7744(2) 0.2235(2) 0.55150(8) 0.0845(9) Uani 1 1 d . . . . .
C8 C 0.74072(19) 0.3419(2) 0.44897(8) 0.0829(9) Uani 1 1 d . . . . .
H8 H 0.778831 0.331673 0.463277 0.099 Uiso 1 1 calc R . . . .
C21 C 0.70752(19) 0.3163(2) 0.59318(8) 0.0839(9) Uani 1 1 d . . . . .
C15 C 0.68584(19) 0.34835(19) 0.53618(8) 0.0807(8) Uani 1 1 d . . . . .
C10 C 0.76103(18) 0.21384(19) 0.42284(7) 0.0792(8) Uani 1 1 d . . . . .
C5 C 0.59544(18) 0.48975(19) 0.42734(8) 0.0786(8) Uani 1 1 d . . . . .
C19 C 0.5760(2) 0.3378(3) 0.50176(9) 0.0977(11) Uani 1 1 d . . . . .
H19 H 0.542828 0.306546 0.490725 0.117 Uiso 1 1 calc R . . . .
C34 C 0.7998(2) 0.1742(2) 0.57437(10) 0.1057(12) Uani 1 1 d . . . . .
H34 H 0.799452 0.191471 0.594507 0.127 Uiso 1 1 calc R . . . .
C20 C 0.6340(2) 0.3055(2) 0.51891(8) 0.0876(9) Uani 1 1 d . . . . .
H20 H 0.638807 0.252435 0.518953 0.105 Uiso 1 1 calc R . . . .
C16 C 0.6735(2) 0.4280(2) 0.53513(8) 0.0874(9) Uani 1 1 d . . . . .
H16 H 0.705476 0.459676 0.546530 0.105 Uiso 1 1 calc R . . . .
C38 C 0.7781(3) 0.1926(2) 0.52229(9) 0.1066(12) Uani 1 1 d . . . . .
H38 H 0.763638 0.223304 0.505880 0.128 Uiso 1 1 calc R . . . .
C14 C 0.7570(2) 0.0961(2) 0.39959(9) 0.0981(11) Uani 1 1 d . . . . .
H14 H 0.733045 0.061661 0.386453 0.118 Uiso 1 1 calc R . . . .
C27 C 0.8294(2) 0.36226(19) 0.55853(8) 0.0833(9) Uani 1 1 d . . . . .
C32 C 0.8530(2) 0.4040(2) 0.53298(9) 0.0943(10) Uani 1 1 d . . . . .
H32 H 0.821293 0.404747 0.515873 0.113 Uiso 1 1 calc R . . . .
C22 C 0.7127(2) 0.3778(2) 0.61281(9) 0.0990(11) Uani 1 1 d . . . . .
H22 H 0.745051 0.417969 0.607489 0.119 Uiso 1 1 calc R . . . .
C17 C 0.6160(2) 0.4612(2) 0.51794(9) 0.0949(10) Uani 1 1 d . . . . .
H17 H 0.610293 0.514233 0.517785 0.114 Uiso 1 1 calc R . . . .
C4 C 0.6092(2) 0.5553(2) 0.44379(9) 0.0915(10) Uani 1 1 d . . . . .
H4 H 0.652513 0.559116 0.456083 0.110 Uiso 1 1 calc R . . . .
C35 C 0.8254(3) 0.1009(2) 0.56857(11) 0.1143(13) Uani 1 1 d . . . . .
H35 H 0.842178 0.070312 0.584649 0.137 Uiso 1 1 calc R . . . .
C36 C 0.8262(2) 0.0727(2) 0.53917(12) 0.1091(12) Uani 1 1 d . . . . .
H36 H 0.843110 0.023156 0.535213 0.131 Uiso 1 1 calc R . . . .
C1 C 0.4850(2) 0.5426(2) 0.40738(9) 0.0936(10) Uani 1 1 d . . . . .
H1 H 0.441960 0.538600 0.394920 0.112 Uiso 1 1 calc R . . . .
C18 C 0.5670(2) 0.4158(3) 0.50093(9) 0.0993(11) Uani 1 1 d . . . . .
H18 H 0.528468 0.437799 0.489115 0.119 Uiso 1 1 calc R . . . .
C26 C 0.6568(2) 0.2594(2) 0.60273(9) 0.1002(11) Uani 1 1 d . . . . .
H26 H 0.650491 0.216297 0.590471 0.120 Uiso 1 1 calc R . . . .
C28 C 0.8819(2) 0.3629(2) 0.58298(9) 0.0997(11) Uani 1 1 d . . . . .
H28 H 0.870241 0.334642 0.600430 0.120 Uiso 1 1 calc R . . . .
N7 N 0.4264(2) 0.3361(3) 0.45270(9) 0.1373(15) Uani 1 1 d . . . . .
C29 C 0.9501(2) 0.4037(3) 0.58228(12) 0.1142(13) Uani 1 1 d . . . . .
H29 H 0.982816 0.403065 0.599072 0.137 Uiso 1 1 calc R . . . .
C11 C 0.8274(2) 0.1945(2) 0.43826(9) 0.0924(10) Uani 1 1 d . . . . .
H11 H 0.850560 0.229240 0.451480 0.111 Uiso 1 1 calc R . . . .
C31 C 0.9216(2) 0.4445(2) 0.53182(12) 0.1097(12) Uani 1 1 d . . . . .
H31 H 0.935024 0.471206 0.514180 0.132 Uiso 1 1 calc R . . . .
C3 C 0.5586(3) 0.6152(2) 0.44196(10) 0.1013(11) Uani 1 1 d . . . . .
H3 H 0.567257 0.659758 0.453098 0.122 Uiso 1 1 calc R . . . .
C24 C 0.6236(3) 0.3262(4) 0.64853(11) 0.1282(17) Uani 1 1 d . . . . .
H24 H 0.596529 0.329432 0.666822 0.154 Uiso 1 1 calc R . . . .
C37 C 0.8021(3) 0.1183(3) 0.51624(11) 0.1122(13) Uani 1 1 d . . . . .
H37 H 0.801626 0.099972 0.496263 0.135 Uiso 1 1 calc R . . . .
C25 C 0.6151(3) 0.2644(3) 0.62983(12) 0.1212(14) Uani 1 1 d . . . . .
H25 H 0.581314 0.225321 0.635175 0.145 Uiso 1 1 calc R . . . .
C30 C 0.9690(2) 0.4451(3) 0.55652(14) 0.1169(14) Uani 1 1 d . . . . .
H30 H 1.014184 0.473450 0.556036 0.140 Uiso 1 1 calc R . . . .
C39 C 1.000000 0.250000 0.52781(18) 0.139(3) Uani 1 2 d S T P . .
H39A H 0.950954 0.266907 0.535131 0.209 Uiso 0.5 1 calc GR . . A -1
H39B H 1.039165 0.284022 0.535131 0.209 Uiso 0.5 1 calc GR . . A -1
H39C H 1.009881 0.199072 0.535131 0.209 Uiso 0.5 1 calc GR . . A -1
C12 C 0.8587(2) 0.1232(3) 0.43379(10) 0.1050(12) Uani 1 1 d . . . . .
H12 H 0.903767 0.109375 0.443694 0.126 Uiso 1 1 calc R . . . .
B1 B 0.7499(2) 0.3124(2) 0.55950(9) 0.0810(10) Uani 1 1 d . . . . .
C13 C 0.8228(2) 0.0727(2) 0.41458(10) 0.1085(12) Uani 1 1 d . . . . .
H13 H 0.842231 0.023662 0.411665 0.130 Uiso 1 1 calc R . . . .
C23 C 0.6724(3) 0.3832(3) 0.63997(11) 0.1177(14) Uani 1 1 d . . . . .
H23 H 0.678629 0.425993 0.652443 0.141 Uiso 1 1 calc R . . . .
C2 C 0.4955(3) 0.6091(2) 0.42375(10) 0.1022(11) Uani 1 1 d . . . . .
H2 H 0.460275 0.648978 0.422437 0.123 Uiso 1 1 calc R . . . .
C40 C 1.000000 0.250000 0.4959(2) 0.162(3) Uani 1 2 d S T P . .
N8 N 1.000000 0.250000 0.4710(2) 0.297(8) Uani 1 2 d S T P . .

loop_
_atom_site_aniso_label
_atom_site_aniso_U_11
_atom_site_aniso_U_22
_atom_site_aniso_U_33
_atom_site_aniso_U_23
_atom_site_aniso_U_13
_atom_site_aniso_U_12
Fe1 0.0660(3) 0.0740(3) 0.0706(3) 0.0023(2) -0.0028(2) 0.0000(2)
N3 0.0718(14) 0.0744(15) 0.0722(16) 0.0055(12) 0.0007(12) 0.0025(12)
N2 0.0707(14) 0.0718(15) 0.0721(16) 0.0029(12) 0.0015(12) -0.0006(12)
N5 0.0885(12) 0.0892(12) 0.0733(12) 0.0045(12) -0.0059(12) -0.0087(10)
N1 0.0804(16) 0.0797(16) 0.0833(18) 0.0029(13) 0.0033(14) 0.0070(14)
N6 0.0885(12) 0.0892(12) 0.0733(12) 0.0045(12) -0.0059(12) -0.0087(10)
N4 0.0832(16) 0.0754(16) 0.0865(18) 0.0076(14) -0.0008(14) 0.0074(14)
C6 0.0733(18) 0.0781(19) 0.0677(19) 0.0001(15) 0.0016(15) -0.0052(15)
C7 0.085(2) 0.088(2) 0.076(2) -0.0070(17) -0.0015(17) -0.0026(18)
C9 0.0716(17) 0.0796(19) 0.0687(19) 0.0072(15) 0.0011(15) -0.0003(15)
C33 0.089(2) 0.083(2) 0.082(2) 0.0033(18) 0.0010(18) 0.0022(17)
C8 0.080(2) 0.093(2) 0.076(2) 0.0031(17) -0.0056(16) -0.0009(18)
C21 0.081(2) 0.091(2) 0.080(2) 0.0035(18) -0.0069(16) 0.0051(17)
C15 0.082(2) 0.085(2) 0.075(2) 0.0021(16) 0.0017(16) 0.0000(17)
C10 0.0775(19) 0.086(2) 0.074(2) 0.0108(17) 0.0014(16) -0.0012(17)
C5 0.0749(19) 0.082(2) 0.079(2) 0.0021(16) 0.0043(16) -0.0029(16)
C19 0.092(2) 0.115(3) 0.086(2) 0.009(2) -0.010(2) -0.014(2)
C34 0.119(3) 0.095(3) 0.103(3) -0.003(2) -0.015(2) 0.022(2)
C20 0.095(2) 0.088(2) 0.080(2) 0.0081(18) -0.0020(19) -0.0070(19)
C16 0.087(2) 0.090(2) 0.085(2) 0.0015(18) -0.0042(18) 0.0032(18)
C38 0.137(3) 0.092(2) 0.090(3) 0.007(2) 0.018(2) 0.015(2)
C14 0.107(3) 0.083(2) 0.104(3) 0.007(2) -0.001(2) 0.011(2)
C27 0.087(2) 0.084(2) 0.080(2) -0.0061(17) -0.0006(18) 0.0104(17)
C32 0.084(2) 0.099(2) 0.099(3) 0.003(2) 0.0054(19) 0.0062(19)
C22 0.094(2) 0.108(3) 0.095(3) -0.011(2) 0.002(2) 0.010(2)
C17 0.090(2) 0.095(2) 0.099(3) 0.010(2) 0.002(2) 0.012(2)
C4 0.100(2) 0.081(2) 0.093(3) -0.0074(19) 0.0042(19) -0.0033(19)
C35 0.117(3) 0.096(3) 0.130(4) 0.012(3) -0.016(3) 0.021(2)
C36 0.101(3) 0.087(2) 0.139(4) -0.009(3) 0.009(3) 0.011(2)
C1 0.086(2) 0.094(2) 0.101(3) 0.006(2) 0.0067(19) 0.0135(19)
C18 0.086(2) 0.120(3) 0.092(3) 0.017(2) -0.006(2) 0.008(2)
C26 0.099(3) 0.111(3) 0.090(3) 0.008(2) 0.001(2) 0.002(2)
C28 0.087(2) 0.114(3) 0.098(3) -0.005(2) -0.007(2) 0.010(2)
N7 0.144(3) 0.193(4) 0.076(2) 0.002(2) -0.005(2) -0.023(3)
C29 0.087(3) 0.132(3) 0.124(4) -0.023(3) -0.016(2) 0.011(2)
C11 0.089(2) 0.095(2) 0.094(3) 0.0126(19) -0.0076(19) 0.0090(19)
C31 0.089(3) 0.106(3) 0.134(4) 0.000(2) 0.018(3) 0.000(2)
C3 0.116(3) 0.083(2) 0.105(3) -0.007(2) 0.016(2) 0.002(2)
C24 0.118(4) 0.181(5) 0.086(3) 0.010(3) 0.017(3) 0.040(4)
C37 0.136(4) 0.100(3) 0.100(3) -0.003(2) 0.022(3) 0.017(3)
C25 0.107(3) 0.145(4) 0.112(4) 0.032(3) 0.016(3) 0.009(3)
C30 0.077(2) 0.117(3) 0.157(5) -0.016(3) 0.006(3) 0.002(2)
C39 0.141(6) 0.148(6) 0.128(6) 0.000 0.000 0.046(5)
C12 0.094(3) 0.109(3) 0.113(3) 0.017(2) -0.004(2) 0.019(2)
B1 0.083(2) 0.082(2) 0.077(2) 0.0003(19) -0.0051(19) 0.0021(19)
C13 0.109(3) 0.091(3) 0.125(3) 0.017(2) 0.000(3) 0.027(2)
C23 0.102(3) 0.152(4) 0.099(3) -0.031(3) 0.000(2) 0.023(3)
C2 0.107(3) 0.083(2) 0.117(3) 0.003(2) 0.018(2) 0.017(2)
C40 0.137(6) 0.235(10) 0.115(6) 0.000 0.000 -0.056(6)
N8 0.261(11) 0.51(2) 0.119(6) 0.000 0.000 -0.189(13)

loop_
_atom_type_symbol
_atom_type_description
_atom_type_scat_dispersion_real
_atom_type_scat_dispersion_imag
_atom_type_scat_source
C C 0.0181 0.0091 'International Tables Vol C Tables 4.2.6.8 and 6.1.1.4'
H H 0.0000 0.0000 'International Tables Vol C Tables 4.2.6.8 and 6.1.1.4'
B B 0.0090 0.0039 'International Tables Vol C Tables 4.2.6.8 and 6.1.1.4'
Fe Fe -1.1336 3.1974 'International Tables Vol C Tables 4.2.6.8 and 6.1.1.4'
N N 0.0311 0.0180 'International Tables Vol C Tables 4.2.6.8 and 6.1.1.4'

loop_
_geom_angle_atom_site_label_1
_geom_angle_atom_site_label_2
_geom_angle_atom_site_label_3
_geom_angle
_geom_angle_site_symmetry_1
_geom_angle_site_symmetry_3
_geom_angle_publ_flag
N3 Fe1 N1 103.48(10) 16_656 . ?
N3 Fe1 N4 74.36(10) 16_656 16_656 ?
N2 Fe1 N3 174.06(10) . 16_656 ?
N2 Fe1 N1 74.84(10) . . ?
N2 Fe1 N4 99.72(10) . 16_656 ?
N5 Fe1 N3 85.64(10) . 16_656 ?
N5 Fe1 N3 95.12(10) 11_666 16_656 ?
N5 Fe1 N2 100.12(10) . . ?
N5 Fe1 N2 85.48(10) 11_666 . ?
N5 Fe1 N5 98.82(16) . 11_666 ?
N5 Fe1 N1 158.14(11) 11_666 . ?
N5 Fe1 N1 94.00(11) . . ?
N5 Fe1 N4 157.88(11) . 16_656 ?
N5 Fe1 N4 92.40(11) 11_666 16_656 ?
N1 Fe1 N4 81.84(10) . 16_656 ?
N2 N3 Fe1 121.15(19) . 11_666 ?
N2 N3 C9 119.9(3) . . ?
C9 N3 Fe1 118.6(2) . 11_666 ?
N3 N2 Fe1 121.08(19) . . ?
N3 N2 C6 121.2(2) . . ?
C6 N2 Fe1 117.5(2) . . ?
Fe1 N5 Fe1 117.31(13) . 16_656 ?
N6 N5 Fe1 123.9(2) . . ?
N6 N5 Fe1 116.6(2) . 16_656 ?
C5 N1 Fe1 116.4(2) . . ?
C1 N1 Fe1 124.8(2) . . ?
C1 N1 C5 117.7(3) . . ?
N7 N6 N5 177.6(3) . . ?
C10 N4 Fe1 116.3(2) . 11_666 ?
C14 N4 Fe1 125.2(3) . 11_666 ?
C14 N4 C10 117.4(3) . . ?
N2 C6 C7 120.2(3) . . ?
N2 C6 C5 115.5(3) . . ?
C7 C6 C5 124.3(3) . . ?
C8 C7 C6 118.7(3) . . ?
N3 C9 C8 120.9(3) . . ?
N3 C9 C10 114.5(3) . . ?
C8 C9 C10 124.6(3) . . ?
C34 C33 B1 120.9(3) . . ?
C38 C33 C34 113.9(3) . . ?
C38 C33 B1 125.0(3) . . ?
C7 C8 C9 119.0(3) . . ?
C22 C21 C26 114.2(4) . . ?
C22 C21 B1 124.0(3) . . ?
C26 C21 B1 121.5(3) . . ?
C20 C15 C16 114.3(3) . . ?
C20 C15 B1 125.0(3) . . ?
C16 C15 B1 120.2(3) . . ?
N4 C10 C9 115.0(3) . . ?
N4 C10 C11 122.3(3) . . ?
C11 C10 C9 122.8(3) . . ?
N1 C5 C6 114.4(3) . . ?
N1 C5 C4 121.4(3) . . ?
C4 C5 C6 124.2(3) . . ?
C18 C19 C20 120.3(4) . . ?
C35 C34 C33 123.0(4) . . ?
C19 C20 C15 123.4(4) . . ?
C17 C16 C15 122.9(3) . . ?
C37 C38 C33 123.6(4) . . ?
N4 C14 C13 123.2(4) . . ?
C32 C27 C28 114.4(3) . . ?
C32 C27 B1 123.2(3) . . ?
C28 C27 B1 122.4(3) . . ?
C31 C32 C27 123.2(4) . . ?
C21 C22 C23 123.7(4) . . ?
C16 C17 C18 120.1(4) . . ?
C3 C4 C5 119.5(4) . . ?
C36 C35 C34 120.5(4) . . ?
C37 C36 C35 118.7(4) . . ?
N1 C1 C2 123.2(4) . . ?
C19 C18 C17 118.9(4) . . ?
C25 C26 C21 122.9(4) . . ?
C29 C28 C27 123.0(4) . . ?
C30 C29 C28 119.6(4) . . ?
C12 C11 C10 119.0(4) . . ?
C30 C31 C32 119.9(4) . . ?
C2 C3 C4 119.7(4) . . ?
C25 C24 C23 118.9(5) . . ?
C36 C37 C38 120.3(4) . . ?
C24 C25 C26 120.2(5) . . ?
C31 C30 C29 119.9(4) . . ?
C13 C12 C11 119.3(4) . . ?
C33 B1 C21 110.2(3) . . ?
C15 B1 C33 114.0(3) . . ?
C15 B1 C21 103.6(3) . . ?
C15 B1 C27 111.0(3) . . ?
C27 B1 C33 105.9(3) . . ?
C27 B1 C21 112.4(3) . . ?
C12 C13 C14 118.8(4) . . ?
C24 C23 C22 120.2(5) . . ?
C3 C2 C1 118.5(4) . . ?
N8 C40 C39 180.0 . . ?

loop_
_geom_bond_atom_site_label_1
_geom_bond_atom_site_label_2
_geom_bond_distance
_geom_bond_site_symmetry_2
_geom_bond_publ_flag
Fe1 N3 2.141(3) 16_656 ?
Fe1 N2 2.141(2) . ?
Fe1 N5 2.084(3) 11_666 ?
Fe1 N5 2.073(3) . ?
Fe1 N1 2.150(3) . ?
Fe1 N4 2.177(3) 16_656 ?
N3 N2 1.338(3) . ?
N3 C9 1.342(4) . ?
N2 C6 1.341(4) . ?
N5 N6 1.206(4) . ?
N1 C5 1.362(4) . ?
N1 C1 1.335(4) . ?
N6 N7 1.156(4) . ?
N4 C10 1.352(4) . ?
N4 C14 1.332(4) . ?
C6 C7 1.395(4) . ?
C6 C5 1.458(5) . ?
C7 C8 1.359(5) . ?
C9 C8 1.389(4) . ?
C9 C10 1.472(5) . ?
C33 C34 1.392(5) . ?
C33 C38 1.387(5) . ?
C33 B1 1.646(5) . ?
C21 C22 1.377(5) . ?
C21 C26 1.394(5) . ?
C21 B1 1.648(5) . ?
C15 C20 1.395(5) . ?
C15 C16 1.407(5) . ?
C15 B1 1.637(5) . ?
C10 C11 1.382(5) . ?
C5 C4 1.372(5) . ?
C19 C20 1.380(5) . ?
C19 C18 1.369(5) . ?
C34 C35 1.377(6) . ?
C16 C17 1.381(5) . ?
C38 C37 1.387(6) . ?
C14 C13 1.382(5) . ?
C27 C32 1.395(5) . ?
C27 C28 1.406(5) . ?
C27 B1 1.639(5) . ?
C32 C31 1.391(6) . ?
C22 C23 1.383(6) . ?
C17 C18 1.384(5) . ?
C4 C3 1.369(5) . ?
C35 C36 1.376(6) . ?
C36 C37 1.347(6) . ?
C1 C2 1.375(5) . ?
C26 C25 1.393(6) . ?
C28 C29 1.387(6) . ?
C29 C30 1.378(6) . ?
C11 C12 1.371(5) . ?
C31 C30 1.360(6) . ?
C3 C2 1.363(6) . ?
C24 C25 1.361(7) . ?
C24 C23 1.362(7) . ?
C39 C40 1.394(11) . ?
C12 C13 1.368(6) . ?
C40 N8 1.087(10) . ?
